data_7223580
loop_
_publ_author_name
'Ovsyannikov, A. S.'
'Noamane, M. H.'
'Abidi, R.'
'Ferlay, S.'
'Solovieva, S. E.'
'Antipin, I. S.'
'Konovalov, A. I.'
'Kyritsakas, N.'
'Hosseini, M. W.'

_publ_section_title
;
 Molecular tectonics: dimensionality and geometry control of silver
 coordination networks based on pyrazolyl appended thiacalixarenes
;
_journal_issue 5
_journal_name_full CrystEngComm
_journal_page_first 691
_journal_paper_doi 10.1039/C5CE02310F
_journal_volume 18
_journal_year 2016
_chemical_formula_moiety 'C60 H72 N8 S8'
_chemical_formula_sum 'C60 H72 N8 S8'
_chemical_formula_weight 1161.73
_chemical_name_systematic
;
 ?
;
_space_group_crystal_system monoclinic
_space_group_IT_number 15
_space_group_name_Hall '-C 2yc'
_space_group_name_H-M_alt 'C 1 2/c 1'
_symmetry_space_group_name_Hall '-C 2yc'
_symmetry_space_group_name_H-M 'C 1 2/c 1'
_atom_sites_solution_hydrogens geom
_audit_creation_method SHELXL-2014
_audit_update_record
;
2015-11-23 deposited with the CCDC.
2015-12-21 downloaded from the CCDC.
;
_cell_angle_alpha 90
_cell_angle_beta 115.0020(10)
_cell_angle_gamma 90
_cell_formula_units_Z 4
_cell_length_a 26.6378(6)
_cell_length_b 12.7707(3)
_cell_length_c 19.6019(4)
_cell_measurement_reflns_used 20600
_cell_measurement_temperature 173(2)
_cell_measurement_theta_max 27.54
_cell_measurement_theta_min 2.54
_cell_volume 6043.4(2)
_computing_cell_refinement 'Bruker SAINT'
_computing_data_collection 'Bruker APEX2'
_computing_data_reduction 'Bruker SAINT'
_computing_molecular_graphics 'Bruker SHELXTL'
_computing_publication_material 'Bruker SHELXTL'
_computing_structure_refinement 'SHELXL-97 (Sheldrick, 2008)'
_computing_structure_solution 'SHELXS-97 (Sheldrick, 2008)'
_diffrn_ambient_temperature 173(2)
_diffrn_measured_fraction_theta_full 0.994
_diffrn_measured_fraction_theta_max 0.948
_diffrn_measurement_device_type 'Bruker APEX-II CCD'
_diffrn_measurement_method '\f and \w scans'
_diffrn_radiation_monochromator graphite
_diffrn_radiation_source 'fine-focus sealed tube'
_diffrn_radiation_type MoK\a
_diffrn_radiation_wavelength 0.71073
_diffrn_reflns_av_R_equivalents 0.0235
_diffrn_reflns_av_unetI/netI 0.0368
_diffrn_reflns_laue_measured_fraction_full 0.994
_diffrn_reflns_laue_measured_fraction_max 0.948
_diffrn_reflns_limit_h_max 35
_diffrn_reflns_limit_h_min -33
_diffrn_reflns_limit_k_max 16
_diffrn_reflns_limit_k_min -17
_diffrn_reflns_limit_l_max 20
_diffrn_reflns_limit_l_min -26
_diffrn_reflns_number 20696
_diffrn_reflns_point_group_measured_fraction_full 0.994
_diffrn_reflns_point_group_measured_fraction_max 0.948
_diffrn_reflns_theta_full 25.242
_diffrn_reflns_theta_max 29.350
_diffrn_reflns_theta_min 1.937
_exptl_absorpt_coefficient_mu 0.341
_exptl_absorpt_correction_T_max 0.987
_exptl_absorpt_correction_T_min 0.983
_exptl_absorpt_correction_type multi-scan
_exptl_absorpt_process_details sadabs
_exptl_crystal_colour colorless
_exptl_crystal_density_diffrn 1.277
_exptl_crystal_density_meas ?
_exptl_crystal_description prism
_exptl_crystal_F_000 2464
_exptl_crystal_size_max 0.050
_exptl_crystal_size_mid 0.050
_exptl_crystal_size_min 0.040
_refine_diff_density_max 0.732
_refine_diff_density_min -0.720
_refine_diff_density_rms 0.076
_refine_ls_extinction_method none
_refine_ls_goodness_of_fit_ref 1.004
_refine_ls_hydrogen_treatment constr
_refine_ls_matrix_type full
_refine_ls_number_parameters 349
_refine_ls_number_reflns 7884
_refine_ls_number_restraints 0
_refine_ls_restrained_S_all 1.004
_refine_ls_R_factor_all 0.0680
_refine_ls_R_factor_gt 0.0479
_refine_ls_shift/su_max 0.001
_refine_ls_shift/su_mean 0.000
_refine_ls_structure_factor_coef Fsqd
_refine_ls_weighting_details 'w=1/[\s^2^(Fo^2^)+(0.0902P)^2^+9.7149P] where P=(Fo^2^+2Fc^2^)/3'
_refine_ls_weighting_scheme calc
_refine_ls_wR_factor_gt 0.1393
_refine_ls_wR_factor_ref 0.1568
_reflns_Friedel_coverage 0.000
_reflns_number_gt 6031
_reflns_number_total 7884
_reflns_threshold_expression 'I > 2\s(I)'
_cod_data_source_file c5ce02310f1.cif
_cod_data_source_block e3215a_a
_cod_depositor_comments
;
The following automatic conversions were performed:

'_exptl_crystal_density_meas' value 'none' was changed to '?' - the
value is perceived as not measured.

Automatic conversion script
Id: cif_fix_values 4268 2015-11-12 08:31:59Z antanas 

 Adding full bibliography for 7223579--7223589.cif.
;
_cod_database_code 7223580
_shelx_space_group_comment
;
The symmetry employed for this shelxl refinement is uniquely defined
by the following loop, which should always be used as a source of
symmetry information in preference to the above space-group names.
They are only intended as comments.
;
_shelx_estimated_absorpt_t_min 0.983
_shelx_estimated_absorpt_t_max 0.987
_shelxl_version_number 2014-3

loop_
_space_group_symop_operation_xyz
'x, y, z'
'-x, y, -z+1/2'
'x+1/2, y+1/2, z'
'-x+1/2, y+1/2, -z+1/2'
'-x, -y, -z'
'x, -y, z-1/2'
'-x+1/2, -y+1/2, -z'
'x+1/2, -y+1/2, z-1/2'

loop_
_atom_site_label
_atom_site_type_symbol
_atom_site_fract_x
_atom_site_fract_y
_atom_site_fract_z
_atom_site_U_iso_or_equiv
_atom_site_adp_type
_atom_site_occupancy
_atom_site_site_symmetry_order
_atom_site_calc_flag
_atom_site_refinement_flags_posn
_atom_site_refinement_flags_adp
S1 S 0.48976(2) 0.65510(5) 0.54360(3) 0.02102(13) Uani 1 1 d . .
C1 C 0.44354(8) 0.59744(18) 0.57739(11) 0.0195(4) Uani 1 1 d . .
C2 C 0.41064(8) 0.65679(17) 0.60349(11) 0.0192(4) Uani 1 1 d . .
C3 C 0.37602(8) 0.60171(18) 0.62826(11) 0.0192(4) Uani 1 1 d . .
C4 C 0.37158(9) 0.49293(18) 0.62194(11) 0.0218(4) Uani 1 1 d . .
H4 H 0.3467 0.4577 0.6374 0.026 Uiso 1 1 calc R U
C5 C 0.40273(9) 0.43472(18) 0.59354(11) 0.0214(4) Uani 1 1 d . .
C6 C 0.43912(9) 0.48914(18) 0.57276(11) 0.0215(4) Uani 1 1 d . .
H6 H 0.4617 0.4511 0.5548 0.026 Uiso 1 1 calc R U
S2 S 0.41302(2) 0.79620(5) 0.60523(3) 0.02251(14) Uani 1 1 d . .
C7 C 0.37370(11) 0.8222(2) 0.50532(13) 0.0307(5) Uani 1 1 d . .
H7A H 0.3842 0.8921 0.4938 0.037 Uiso 1 1 calc R U
H7B H 0.3842 0.7699 0.4764 0.037 Uiso 1 1 calc R U
C8 C 0.31126(11) 0.8190(2) 0.47898(14) 0.0344(6) Uani 1 1 d . .
H8A H 0.2932 0.8135 0.4234 0.041 Uiso 1 1 calc R U
H8B H 0.3012 0.7560 0.4999 0.041 Uiso 1 1 calc R U
N1 N 0.29086(8) 0.91145(17) 0.50214(11) 0.0298(5) Uani 1 1 d . .
N2 N 0.27771(10) 0.9219(2) 0.56153(14) 0.0466(6) Uani 1 1 d . .
C9 C 0.26577(11) 1.0263(2) 0.56431(17) 0.0406(6) Uani 1 1 d . .
H9 H 0.2550 1.0599 0.5993 0.049 Uiso 1 1 calc R U
C10 C 0.27300(12) 1.0715(2) 0.50443(18) 0.0432(7) Uani 1 1 d . .
H10 H 0.2674 1.1437 0.4920 0.052 Uiso 1 1 calc R U
C11 C 0.28849(10) 1.0030(2) 0.46698(14) 0.0295(5) Uani 1 1 d . .
H11 H 0.2963 1.0154 0.4246 0.035 Uiso 1 1 calc R U
C12 C 0.39980(10) 0.31510(19) 0.58836(13) 0.0269(5) Uani 1 1 d . .
C13 C 0.37418(13) 0.2834(2) 0.50488(15) 0.0405(7) Uani 1 1 d . .
H13A H 0.3368 0.3130 0.4798 0.061 Uiso 1 1 calc R U
H13B H 0.3721 0.2069 0.5008 0.061 Uiso 1 1 calc R U
H13C H 0.3972 0.3102 0.4809 0.061 Uiso 1 1 calc R U
C14 C 0.45848(13) 0.2695(2) 0.6272(2) 0.0506(8) Uani 1 1 d . .
H14A H 0.4805 0.2931 0.6007 0.076 Uiso 1 1 calc R U
H14B H 0.4565 0.1929 0.6260 0.076 Uiso 1 1 calc R U
H14C H 0.4759 0.2935 0.6795 0.076 Uiso 1 1 calc R U
C15 C 0.36498(12) 0.2693(2) 0.62642(16) 0.0369(6) Uani 1 1 d . .
H15A H 0.3809 0.2903 0.6795 0.055 Uiso 1 1 calc R U
H15B H 0.3648 0.1928 0.6229 0.055 Uiso 1 1 calc R U
H15C H 0.3269 0.2957 0.6012 0.055 Uiso 1 1 calc R U
S3 S 0.33426(2) 0.66484(4) 0.66687(3) 0.01984(13) Uani 1 1 d . .
C16 C 0.38385(8) 0.72156(18) 0.75180(11) 0.0189(4) Uani 1 1 d . .
C17 C 0.42165(8) 0.66122(17) 0.81188(11) 0.0182(4) Uani 1 1 d . .
C18 C 0.45828(8) 0.71618(18) 0.87546(11) 0.0190(4) Uani 1 1 d . .
C19 C 0.45427(9) 0.82421(18) 0.88096(12) 0.0217(4) Uani 1 1 d . .
H19 H 0.4786 0.8585 0.9257 0.026 Uiso 1 1 calc R U
C20 C 0.41581(9) 0.88333(18) 0.82311(12) 0.0215(4) Uani 1 1 d . .
C21 C 0.38129(9) 0.82976(18) 0.75826(12) 0.0217(4) Uani 1 1 d . .
H21 H 0.3552 0.8683 0.7171 0.026 Uiso 1 1 calc R U
S4 S 0.42314(2) 0.52280(5) 0.80374(3) 0.02258(14) Uani 1 1 d . .
C22 C 0.40083(11) 0.4804(2) 0.87471(13) 0.0326(6) Uani 1 1 d . .
H22A H 0.4099 0.4052 0.8851 0.039 Uiso 1 1 calc R U
H22B H 0.4223 0.5193 0.9218 0.039 Uiso 1 1 calc R U
C23 C 0.33984(12) 0.4953(2) 0.85427(16) 0.0378(6) Uani 1 1 d . .
H23A H 0.3338 0.4912 0.9007 0.045 Uiso 1 1 calc R U
H23B H 0.3288 0.5663 0.8329 0.045 Uiso 1 1 calc R U
N3 N 0.30457(9) 0.41907(18) 0.80075(12) 0.0322(5) Uani 1 1 d . .
N4 N 0.27647(11) 0.4277(3) 0.72547(15) 0.0518(7) Uani 1 1 d . .
C24 C 0.25068(12) 0.3333(3) 0.70019(17) 0.0426(7) Uani 1 1 d . .
H24 H 0.2277 0.3138 0.6498 0.051 Uiso 1 1 calc R U
C25 C 0.26567(12) 0.2723(3) 0.76475(17) 0.0434(7) Uani 1 1 d . .
H25 H 0.2537 0.2023 0.7648 0.052 Uiso 1 1 calc R U
C26 C 0.29863(11) 0.3236(2) 0.82597(14) 0.0345(6) Uani 1 1 d . .
H26 H 0.3146 0.2989 0.8764 0.041 Uiso 1 1 calc R U
C27 C 0.41314(10) 1.00263(19) 0.82648(14) 0.0296(5) Uani 1 1 d . .
C28 C 0.43001(18) 1.0486(3) 0.76736(19) 0.0595(10) Uani 1 1 d . .
H28A H 0.4681 1.0276 0.7786 0.089 Uiso 1 1 calc R U
H28B H 0.4278 1.1252 0.7681 0.089 Uiso 1 1 calc R U
H28C H 0.4050 1.0226 0.7174 0.089 Uiso 1 1 calc R U
C29 C 0.35531(13) 1.0378(3) 0.8129(2) 0.0639(11) Uani 1 1 d . .
H29A H 0.3295 1.0210 0.7610 0.096 Uiso 1 1 calc R U
H29B H 0.3553 1.1135 0.8208 0.096 Uiso 1 1 calc R U
H29C H 0.3438 1.0015 0.8479 0.096 Uiso 1 1 calc R U
C30 C 0.45373(13) 1.0467(2) 0.90359(16) 0.0428(7) Uani 1 1 d . .
H30A H 0.4453 1.0163 0.9434 0.064 Uiso 1 1 calc R U
H30B H 0.4499 1.1230 0.9037 0.064 Uiso 1 1 calc R U
H30C H 0.4918 1.0287 0.9126 0.064 Uiso 1 1 calc R U

loop_
_atom_site_aniso_label
_atom_site_aniso_U_11
_atom_site_aniso_U_22
_atom_site_aniso_U_33
_atom_site_aniso_U_23
_atom_site_aniso_U_13
_atom_site_aniso_U_12
S1 0.0190(3) 0.0266(3) 0.0172(2) -0.00223(19) 0.00745(19) -0.0021(2)
C1 0.0171(9) 0.0238(11) 0.0163(8) -0.0018(8) 0.0056(7) -0.0001(8)
C2 0.0182(9) 0.0197(11) 0.0164(9) -0.0016(7) 0.0041(7) -0.0004(8)
C3 0.0161(9) 0.0221(11) 0.0170(8) -0.0010(8) 0.0048(7) 0.0010(8)
C4 0.0203(10) 0.0225(11) 0.0210(9) 0.0007(8) 0.0073(8) -0.0012(8)
C5 0.0205(10) 0.0207(11) 0.0195(9) -0.0017(8) 0.0049(8) 0.0004(8)
C6 0.0204(10) 0.0250(12) 0.0178(9) -0.0035(8) 0.0068(7) 0.0009(8)
S2 0.0219(3) 0.0192(3) 0.0255(3) -0.0016(2) 0.0091(2) -0.0010(2)
C7 0.0386(14) 0.0303(13) 0.0269(11) 0.0087(10) 0.0173(10) 0.0091(11)
C8 0.0340(13) 0.0317(14) 0.0282(11) -0.0032(10) 0.0041(10) 0.0057(11)
N1 0.0267(10) 0.0272(11) 0.0293(10) 0.0028(8) 0.0057(8) 0.0035(8)
N2 0.0378(13) 0.0514(17) 0.0455(13) -0.0013(12) 0.0127(11) -0.0009(12)
C9 0.0321(13) 0.0389(16) 0.0487(15) -0.0061(13) 0.0150(12) 0.0037(12)
C10 0.0347(14) 0.0273(14) 0.0593(18) 0.0080(13) 0.0119(13) 0.0052(11)
C11 0.0314(12) 0.0235(13) 0.0342(12) 0.0114(10) 0.0144(10) 0.0077(10)
C12 0.0307(12) 0.0187(11) 0.0314(11) 0.0003(9) 0.0131(9) 0.0009(9)
C13 0.0604(18) 0.0265(14) 0.0392(14) -0.0115(11) 0.0254(13) -0.0102(12)
C14 0.0387(16) 0.0294(16) 0.077(2) 0.0115(15) 0.0184(15) 0.0134(12)
C15 0.0500(16) 0.0227(13) 0.0432(14) 0.0026(11) 0.0248(12) -0.0007(11)
S3 0.0158(2) 0.0225(3) 0.0201(2) -0.00006(19) 0.00660(19) 0.00149(19)
C16 0.0168(9) 0.0220(11) 0.0192(9) -0.0001(8) 0.0089(7) 0.0004(8)
C17 0.0184(10) 0.0176(10) 0.0203(9) 0.0018(7) 0.0100(8) 0.0011(8)
C18 0.0171(9) 0.0218(11) 0.0197(9) 0.0017(8) 0.0093(7) 0.0009(8)
C19 0.0209(10) 0.0235(12) 0.0220(9) -0.0024(8) 0.0102(8) -0.0008(8)
C20 0.0226(10) 0.0191(11) 0.0267(10) -0.0004(8) 0.0142(8) 0.0021(8)
C21 0.0200(10) 0.0229(11) 0.0231(9) 0.0023(8) 0.0101(8) 0.0037(8)
S4 0.0245(3) 0.0185(3) 0.0232(2) 0.0005(2) 0.0086(2) 0.0021(2)
C22 0.0402(14) 0.0300(13) 0.0215(10) 0.0052(9) 0.0071(10) -0.0084(11)
C23 0.0477(16) 0.0351(16) 0.0399(14) -0.0059(11) 0.0276(12) -0.0097(12)
N3 0.0303(11) 0.0312(12) 0.0367(11) 0.0052(9) 0.0157(9) -0.0037(9)
N4 0.0407(14) 0.065(2) 0.0493(14) 0.0082(14) 0.0181(12) 0.0010(13)
C24 0.0322(14) 0.0523(19) 0.0397(14) -0.0009(13) 0.0117(11) -0.0069(13)
C25 0.0382(15) 0.0355(16) 0.0554(17) 0.0030(13) 0.0187(13) -0.0067(12)
C26 0.0400(14) 0.0271(13) 0.0311(12) 0.0104(10) 0.0098(10) -0.0092(11)
C27 0.0315(12) 0.0205(12) 0.0343(12) -0.0009(9) 0.0115(10) 0.0028(9)
C28 0.099(3) 0.0349(18) 0.0490(18) 0.0017(14) 0.0349(19) -0.0169(18)
C29 0.0375(16) 0.0383(18) 0.101(3) -0.0235(19) 0.0146(18) 0.0093(14)
C30 0.0522(17) 0.0272(15) 0.0422(15) -0.0082(12) 0.0133(13) -0.0047(12)

loop_
_atom_type_symbol
_atom_type_description
_atom_type_scat_dispersion_real
_atom_type_scat_dispersion_imag
_atom_type_scat_source
C C 0.0033 0.0016 'International Tables Vol C Tables 4.2.6.8 and 6.1.1.4'
H H 0.0000 0.0000 'International Tables Vol C Tables 4.2.6.8 and 6.1.1.4'
N N 0.0061 0.0033 'International Tables Vol C Tables 4.2.6.8 and 6.1.1.4'
S S 0.1246 0.1234 'International Tables Vol C Tables 4.2.6.8 and 6.1.1.4'

loop_
_geom_angle_atom_site_label_1
_geom_angle_atom_site_label_2
_geom_angle_atom_site_label_3
_geom_angle
_geom_angle_site_symmetry_1
_geom_angle_site_symmetry_3
C18 S1 C1 104.35(10) 2_656 .
C6 C1 C2 120.8(2) . .
C6 C1 S1 116.08(17) . .
C2 C1 S1 123.06(17) . .
C3 C2 C1 117.3(2) . .
C3 C2 S2 121.25(17) . .
C1 C2 S2 121.49(17) . .
C4 C3 C2 120.9(2) . .
C4 C3 S3 116.35(17) . .
C2 C3 S3 122.77(17) . .
C3 C4 C5 121.6(2) . .
C3 C4 H4 119.2 . .
C5 C4 H4 119.2 . .
C6 C5 C4 117.3(2) . .
C6 C5 C12 120.2(2) . .
C4 C5 C12 122.5(2) . .
C5 C6 C1 122.1(2) . .
C5 C6 H6 119.0 . .
C1 C6 H6 119.0 . .
C2 S2 C7 99.33(11) . .
C8 C7 S2 114.22(18) . .
C8 C7 H7A 108.7 . .
S2 C7 H7A 108.7 . .
C8 C7 H7B 108.7 . .
S2 C7 H7B 108.7 . .
H7A C7 H7B 107.6 . .
N1 C8 C7 111.9(2) . .
N1 C8 H8A 109.2 . .
C7 C8 H8A 109.2 . .
N1 C8 H8B 109.2 . .
C7 C8 H8B 109.2 . .
H8A C8 H8B 107.9 . .
C11 N1 N2 112.4(2) . .
C11 N1 C8 119.3(2) . .
N2 N1 C8 128.0(2) . .
N1 N2 C9 106.0(3) . .
N2 C9 C10 104.6(3) . .
N2 C9 H9 127.7 . .
C10 C9 H9 127.7 . .
C11 C10 C9 112.5(3) . .
C11 C10 H10 123.7 . .
C9 C10 H10 123.7 . .
C10 C11 N1 104.5(2) . .
C10 C11 H11 127.8 . .
N1 C11 H11 127.8 . .
C5 C12 C13 108.7(2) . .
C5 C12 C14 109.5(2) . .
C13 C12 C14 109.2(2) . .
C5 C12 C15 111.9(2) . .
C13 C12 C15 109.3(2) . .
C14 C12 C15 108.3(2) . .
C12 C13 H13A 109.5 . .
C12 C13 H13B 109.5 . .
H13A C13 H13B 109.5 . .
C12 C13 H13C 109.5 . .
H13A C13 H13C 109.5 . .
H13B C13 H13C 109.5 . .
C12 C14 H14A 109.5 . .
C12 C14 H14B 109.5 . .
H14A C14 H14B 109.5 . .
C12 C14 H14C 109.5 . .
H14A C14 H14C 109.5 . .
H14B C14 H14C 109.5 . .
C12 C15 H15A 109.5 . .
C12 C15 H15B 109.5 . .
H15A C15 H15B 109.5 . .
C12 C15 H15C 109.5 . .
H15A C15 H15C 109.5 . .
H15B C15 H15C 109.5 . .
C3 S3 C16 103.37(9) . .
C21 C16 C17 120.75(19) . .
C21 C16 S3 116.27(16) . .
C17 C16 S3 122.87(17) . .
C18 C17 C16 116.8(2) . .
C18 C17 S4 122.93(16) . .
C16 C17 S4 120.23(16) . .
C19 C18 C17 121.15(19) . .
C19 C18 S1 114.87(16) . 2_656
C17 C18 S1 123.90(17) . 2_656
C20 C19 C18 122.1(2) . .
C20 C19 H19 119.0 . .
C18 C19 H19 119.0 . .
C19 C20 C21 116.9(2) . .
C19 C20 C27 122.6(2) . .
C21 C20 C27 120.3(2) . .
C20 C21 C16 122.1(2) . .
C20 C21 H21 118.9 . .
C16 C21 H21 118.9 . .
C17 S4 C22 101.63(12) . .
C23 C22 S4 115.04(18) . .
C23 C22 H22A 108.5 . .
S4 C22 H22A 108.5 . .
C23 C22 H22B 108.5 . .
S4 C22 H22B 108.5 . .
H22A C22 H22B 107.5 . .
N3 C23 C22 113.7(2) . .
N3 C23 H23A 108.8 . .
C22 C23 H23A 108.8 . .
N3 C23 H23B 108.8 . .
C22 C23 H23B 108.8 . .
H23A C23 H23B 107.7 . .
N4 N3 C26 112.2(2) . .
N4 N3 C23 128.9(2) . .
C26 N3 C23 118.8(2) . .
N3 N4 C24 106.6(3) . .
N4 C24 C25 104.8(3) . .
N4 C24 H24 127.6 . .
C25 C24 H24 127.6 . .
C26 C25 C24 111.9(3) . .
C26 C25 H25 124.1 . .
C24 C25 H25 124.1 . .
C25 C26 N3 104.5(2) . .
C25 C26 H26 127.7 . .
N3 C26 H26 127.7 . .
C29 C27 C20 110.5(2) . .
C29 C27 C28 110.8(3) . .
C20 C27 C28 108.5(2) . .
C29 C27 C30 107.6(2) . .
C20 C27 C30 112.3(2) . .
C28 C27 C30 107.1(2) . .
C27 C28 H28A 109.5 . .
C27 C28 H28B 109.5 . .
H28A C28 H28B 109.5 . .
C27 C28 H28C 109.5 . .
H28A C28 H28C 109.5 . .
H28B C28 H28C 109.5 . .
C27 C29 H29A 109.5 . .
C27 C29 H29B 109.5 . .
H29A C29 H29B 109.5 . .
C27 C29 H29C 109.5 . .
H29A C29 H29C 109.5 . .
H29B C29 H29C 109.5 . .
C27 C30 H30A 109.5 . .
C27 C30 H30B 109.5 . .
H30A C30 H30B 109.5 . .
C27 C30 H30C 109.5 . .
H30A C30 H30C 109.5 . .
H30B C30 H30C 109.5 . .

loop_
_geom_bond_atom_site_label_1
_geom_bond_atom_site_label_2
_geom_bond_distance
_geom_bond_site_symmetry_2
S1 C18 1.785(2) 2_656
S1 C1 1.785(2) .
C1 C6 1.388(3) .
C1 C2 1.408(3) .
C2 C3 1.400(3) .
C2 S2 1.781(2) .
C3 C4 1.395(3) .
C3 S3 1.781(2) .
C4 C5 1.393(3) .
C4 H4 0.9500 .
C5 C6 1.386(3) .
C5 C12 1.531(3) .
C6 H6 0.9500 .
S2 C7 1.819(2) .
C7 C8 1.519(4) .
C7 H7A 0.9900 .
C7 H7B 0.9900 .
C8 N1 1.451(3) .
C8 H8A 0.9900 .
C8 H8B 0.9900 .
N1 C11 1.345(3) .
N1 N2 1.357(3) .
N2 C9 1.377(4) .
C9 C10 1.393(4) .
C9 H9 0.9500 .
C10 C11 1.315(4) .
C10 H10 0.9500 .
C11 H11 0.9500 .
C12 C13 1.537(3) .
C12 C14 1.535(4) .
C12 C15 1.531(4) .
C13 H13A 0.9800 .
C13 H13B 0.9800 .
C13 H13C 0.9800 .
C14 H14A 0.9800 .
C14 H14B 0.9800 .
C14 H14C 0.9800 .
C15 H15A 0.9800 .
C15 H15B 0.9800 .
C15 H15C 0.9800 .
S3 C16 1.784(2) .
C16 C21 1.392(3) .
C16 C17 1.411(3) .
C17 C18 1.404(3) .
C17 S4 1.777(2) .
C18 C19 1.391(3) .
C18 S1 1.785(2) 2_656
C19 C20 1.387(3) .
C19 H19 0.9500 .
C20 C21 1.393(3) .
C20 C27 1.528(3) .
C21 H21 0.9500 .
S4 C22 1.811(3) .
C22 C23 1.512(4) .
C22 H22A 0.9900 .
C22 H22B 0.9900 .
C23 N3 1.449(3) .
C23 H23A 0.9900 .
C23 H23B 0.9900 .
N3 N4 1.348(3) .
N3 C26 1.349(3) .
N4 C24 1.372(4) .
C24 C25 1.393(4) .
C24 H24 0.9500 .
C25 C26 1.323(4) .
C25 H25 0.9500 .
C26 H26 0.9500 .
C27 C29 1.516(4) .
C27 C28 1.527(4) .
C27 C30 1.546(4) .
C28 H28A 0.9800 .
C28 H28B 0.9800 .
C28 H28C 0.9800 .
C29 H29A 0.9800 .
C29 H29B 0.9800 .
C29 H29C 0.9800 .
C30 H30A 0.9800 .
C30 H30B 0.9800 .
C30 H30C 0.9800 .
